data_1507692
loop_
_publ_author_name
'Tanaka, Takayuki'
'Kitano, Masaaki'
'Hayashi, Shin-Ya'
'Aratani, Naoki'
'Osuka, Atsuhiro'

_publ_section_title
;
 Rational Synthesis of A(2)B-type meso-Triarylsubporphyrins.
;
_journal_issue 11
_journal_name_full 'Organic letters'
_journal_page_first 2694
_journal_page_last 2697
_journal_paper_doi 10.1021/ol300865s
_journal_volume 14
_journal_year 2012
_chemical_formula_moiety 'C35 H26 B N3 O2'
_chemical_formula_sum 'C35 H26 B N3 O2'
_chemical_formula_weight 531.40
_chemical_name_systematic
; 
 ? 
;
_space_group_IT_number 14
_symmetry_cell_setting monoclinic
_symmetry_Int_Tables_number 14
_symmetry_space_group_name_Hall '-P 2ybc'
_symmetry_space_group_name_H-M 'P 1 21/c 1'
_atom_sites_solution_hydrogens geom
_atom_sites_solution_primary direct
_atom_sites_solution_secondary difmap
_audit_creation_method SHELXL-97
_cell_angle_alpha 90.00
_cell_angle_beta 95.3265(13)
_cell_angle_gamma 90.00
_cell_formula_units_Z 4
_cell_length_a 7.51850(10)
_cell_length_b 19.5104(4)
_cell_length_c 17.6082(4)
_cell_measurement_reflns_used 15042
_cell_measurement_temperature 93(2)
_cell_measurement_theta_max 68.20
_cell_measurement_theta_min 3.39
_cell_volume 2571.77(9)
_computing_structure_refinement 'SHELXL-97 (Sheldrick, 1997)'
_computing_structure_solution 'SHELXS-97 (Sheldrick, 1990)'
_diffrn_ambient_temperature 93(2)
_diffrn_detector_area_resol_mean 10.00
_diffrn_measured_fraction_theta_full 0.987
_diffrn_measured_fraction_theta_max 0.987
_diffrn_measurement_device_type 'Rigaku RAXIS-RAPID'
_diffrn_measurement_method \w
_diffrn_radiation_monochromator graphite
_diffrn_radiation_source 'fine-focus sealed tube'
_diffrn_radiation_type CuK\a
_diffrn_radiation_wavelength 1.54187
_diffrn_reflns_av_R_equivalents 0.0740
_diffrn_reflns_av_sigmaI/netI 0.0887
_diffrn_reflns_limit_h_max 8
_diffrn_reflns_limit_h_min -8
_diffrn_reflns_limit_k_max 22
_diffrn_reflns_limit_k_min -22
_diffrn_reflns_limit_l_max 16
_diffrn_reflns_limit_l_min -20
_diffrn_reflns_number 22450
_diffrn_reflns_theta_full 64.98
_diffrn_reflns_theta_max 64.98
_diffrn_reflns_theta_min 3.39
_exptl_absorpt_coefficient_mu 0.674
_exptl_absorpt_correction_T_max 0.9481
_exptl_absorpt_correction_T_min 0.7293
_exptl_absorpt_correction_type multi-scan
_exptl_absorpt_process_details
;Higashi, T. (1995). 
 Program for Absorption Correction.
 Rigaku Corporation, Tokyo, Japan.
;
_exptl_crystal_colour orange
_exptl_crystal_density_diffrn 1.372
_exptl_crystal_density_method 'not measured'
_exptl_crystal_description prism
_exptl_crystal_F_000 1112
_exptl_crystal_size_max 0.50
_exptl_crystal_size_mid 0.10
_exptl_crystal_size_min 0.08
_refine_diff_density_max 0.601
_refine_diff_density_min -0.323
_refine_diff_density_rms 0.116
_refine_ls_extinction_method none
_refine_ls_goodness_of_fit_ref 0.996
_refine_ls_hydrogen_treatment constr
_refine_ls_matrix_type full
_refine_ls_number_parameters 372
_refine_ls_number_reflns 4315
_refine_ls_number_restraints 0
_refine_ls_restrained_S_all 0.996
_refine_ls_R_factor_all 0.1484
_refine_ls_R_factor_gt 0.0950
_refine_ls_shift/su_max 0.000
_refine_ls_shift/su_mean 0.000
_refine_ls_structure_factor_coef Fsqd
_refine_ls_weighting_details 'calc w=1/[\s^2^(Fo^2^)+(0.1870P)^2^+0.0000P] where P=(Fo^2^+2Fc^2^)/3'
_refine_ls_weighting_scheme calc
_refine_ls_wR_factor_gt 0.2326
_refine_ls_wR_factor_ref 0.2843
_reflns_number_gt 2484
_reflns_number_total 4315
_reflns_threshold_expression >2sigma(I)
_cod_data_source_file ol300865s_si_003.cif
_cod_data_source_block 20202ta2
_cod_original_sg_symbol_H-M 'P 21/c'
_cod_database_code 1507692

loop_
_symmetry_equiv_pos_as_xyz
'x, y, z'
'-x, y+1/2, -z+1/2'
'-x, -y, -z'
'x, -y-1/2, z-1/2'

loop_
_atom_site_label
_atom_site_type_symbol
_atom_site_fract_x
_atom_site_fract_y
_atom_site_fract_z
_atom_site_U_iso_or_equiv
_atom_site_adp_type
_atom_site_occupancy
_atom_site_symmetry_multiplicity
_atom_site_calc_flag
_atom_site_refinement_flags
O1 O 1.0389(4) 0.57336(14) 0.11836(19) 0.0389(8) Uani 1 1 d .
N1 N 0.3853(4) 0.26319(17) 0.0812(2) 0.0301(9) Uani 1 1 d .
O2 O 0.3357(4) 0.23189(14) 0.20967(17) 0.0329(8) Uani 1 1 d .
N2 N 0.3577(4) 0.14463(17) 0.1073(2) 0.0301(9) Uani 1 1 d .
N3 N 0.6191(4) 0.20556(17) 0.1537(2) 0.0307(9) Uani 1 1 d .
C6 C 0.9583(6) 0.5102(2) 0.1159(3) 0.0324(11) Uani 1 1 d .
C7 C 0.6172(6) 0.0826(2) 0.1601(3) 0.0314(11) Uani 1 1 d .
C8 C 0.7094(6) 0.1458(2) 0.1743(3) 0.0297(11) Uani 1 1 d .
C9 C 0.4446(6) 0.0835(2) 0.1207(3) 0.0309(11) Uani 1 1 d .
C10 C 0.9465(6) 0.3881(2) 0.0993(3) 0.0356(12) Uani 1 1 d .
H1 H 1.0051 0.3466 0.0884 0.043 Uiso 1 1 calc R
C11 C 0.3417(6) 0.0346(2) 0.0743(3) 0.0365(12) Uani 1 1 d .
H2 H 0.3649 -0.0132 0.0726 0.044 Uiso 1 1 calc R
C12 C 1.0407(6) 0.4491(2) 0.0996(3) 0.0370(12) Uani 1 1 d .
H3 H 1.1621 0.4491 0.0886 0.044 Uiso 1 1 calc R
C13 C 0.6640(6) 0.3214(2) 0.1151(3) 0.0318(11) Uani 1 1 d .
C14 C 0.6859(6) 0.4485(2) 0.1284(3) 0.0330(11) Uani 1 1 d .
H4 H 0.5630 0.4490 0.1369 0.040 Uiso 1 1 calc R
C15 C -0.0638(6) 0.2312(2) -0.1007(3) 0.0360(12) Uani 1 1 d .
H5 H 0.0290 0.2565 -0.1210 0.043 Uiso 1 1 calc R
C16 C 0.7800(6) 0.5096(2) 0.1300(3) 0.0329(11) Uani 1 1 d .
H6 H 0.7220 0.5512 0.1408 0.040 Uiso 1 1 calc R
C17 C 0.7686(6) 0.3861(2) 0.1145(3) 0.0308(11) Uani 1 1 d .
C18 C 0.2516(5) 0.3259(2) -0.0144(3) 0.0321(11) Uani 1 1 d .
H7 H 0.1671 0.3417 -0.0539 0.038 Uiso 1 1 calc R
C19 C 0.8815(6) 0.0017(2) 0.1648(3) 0.0354(11) Uani 1 1 d .
H8 H 0.9498 0.0363 0.1431 0.042 Uiso 1 1 calc R
C20 C 0.9072(6) 0.2343(2) 0.1777(3) 0.0322(11) Uani 1 1 d .
H9 H 1.0143 0.2604 0.1843 0.039 Uiso 1 1 calc R
C21 C 0.7049(6) 0.0153(2) 0.1795(3) 0.0320(11) Uani 1 1 d .
C22 C 0.4902(6) 0.3193(2) 0.0750(3) 0.0342(11) Uani 1 1 d .
C23 C 0.4025(6) 0.3601(2) 0.0147(3) 0.0303(11) Uani 1 1 d .
H10 H 0.4421 0.4032 -0.0022 0.036 Uiso 1 1 calc R
C24 C 0.2440(5) 0.2615(2) 0.0258(3) 0.0308(11) Uani 1 1 d .
C25 C 1.2213(6) 0.5760(2) 0.1029(3) 0.0396(12) Uani 1 1 d .
H11 H 1.2937 0.5489 0.1411 0.059 Uiso 1 1 calc R
H12 H 1.2624 0.6237 0.1050 0.059 Uiso 1 1 calc R
H13 H 1.2333 0.5572 0.0520 0.059 Uiso 1 1 calc R
C26 C -0.2323(6) 0.2307(2) -0.1396(3) 0.0382(12) Uani 1 1 d .
H14 H -0.2534 0.2548 -0.1865 0.046 Uiso 1 1 calc R
C27 C 0.8911(6) 0.1661(2) 0.1924(3) 0.0332(11) Uani 1 1 d .
H15 H 0.9856 0.1367 0.2115 0.040 Uiso 1 1 calc R
C28 C 0.2056(6) 0.0676(2) 0.0332(3) 0.0325(11) Uani 1 1 d .
H16 H 0.1176 0.0469 -0.0017 0.039 Uiso 1 1 calc R
C29 C 0.2182(6) 0.1393(2) 0.0518(3) 0.0331(11) Uani 1 1 d .
C30 C 0.1455(6) 0.1995(2) 0.0153(3) 0.0316(11) Uani 1 1 d .
C31 C 0.7332(6) 0.2600(2) 0.1503(3) 0.0314(11) Uani 1 1 d .
C32 C -0.1676(6) 0.1580(2) -0.0064(3) 0.0350(12) Uani 1 1 d .
H17 H -0.1451 0.1315 0.0388 0.042 Uiso 1 1 calc R
C33 C -0.0270(6) 0.1957(2) -0.0328(3) 0.0349(11) Uani 1 1 d .
C34 C 0.6869(7) -0.0994(2) 0.2302(3) 0.0415(13) Uani 1 1 d .
H18 H 0.6204 -0.1341 0.2528 0.050 Uiso 1 1 calc R
C35 C 0.8596(7) -0.1119(3) 0.2151(3) 0.0416(13) Uani 1 1 d .
H19 H 0.9129 -0.1551 0.2276 0.050 Uiso 1 1 calc R
C36 C 0.9566(6) -0.0616(2) 0.1818(3) 0.0427(13) Uani 1 1 d .
H20 H 1.0754 -0.0707 0.1705 0.051 Uiso 1 1 calc R
C37 C 0.3456(6) 0.1846(2) 0.2717(3) 0.0394(12) Uani 1 1 d .
H21 H 0.2967 0.1403 0.2539 0.059 Uiso 1 1 calc R
H22 H 0.2765 0.2023 0.3120 0.059 Uiso 1 1 calc R
H23 H 0.4706 0.1788 0.2919 0.059 Uiso 1 1 calc R
C38 C -0.3380(6) 0.1581(2) -0.0437(3) 0.0385(12) Uani 1 1 d .
H24 H -0.4313 0.1330 -0.0237 0.046 Uiso 1 1 calc R
C39 C -0.3707(6) 0.1952(2) -0.1103(3) 0.0397(12) Uani 1 1 d .
H25 H -0.4874 0.1963 -0.1361 0.048 Uiso 1 1 calc R
C40 C 0.6088(6) -0.0358(2) 0.2123(3) 0.0365(12) Uani 1 1 d .
H26 H 0.4889 -0.0275 0.2227 0.044 Uiso 1 1 calc R
B1 B 0.4197(7) 0.2112(3) 0.1428(3) 0.0334(13) Uani 1 1 d .

loop_
_atom_site_aniso_label
_atom_site_aniso_U_11
_atom_site_aniso_U_22
_atom_site_aniso_U_33
_atom_site_aniso_U_23
_atom_site_aniso_U_13
_atom_site_aniso_U_12
O1 0.0369(19) 0.0247(17) 0.054(2) 0.0009(15) -0.0015(15) -0.0051(14)
N1 0.0262(19) 0.027(2) 0.036(2) 0.0007(17) 0.0007(16) 0.0000(16)
O2 0.0319(17) 0.0255(16) 0.041(2) -0.0004(14) -0.0005(14) 0.0021(13)
N2 0.029(2) 0.0229(19) 0.038(2) 0.0007(16) 0.0017(17) -0.0011(15)
N3 0.028(2) 0.025(2) 0.038(2) -0.0012(17) 0.0001(17) 0.0024(16)
C6 0.033(3) 0.019(2) 0.043(3) 0.004(2) -0.004(2) -0.0060(19)
C7 0.031(2) 0.024(2) 0.040(3) 0.001(2) 0.007(2) 0.0008(19)
C8 0.028(2) 0.027(2) 0.034(3) 0.000(2) -0.0005(19) 0.0009(19)
C9 0.030(2) 0.028(2) 0.034(3) 0.007(2) 0.002(2) 0.0013(19)
C10 0.033(3) 0.023(2) 0.049(3) 0.004(2) -0.003(2) -0.002(2)
C11 0.034(3) 0.025(2) 0.049(3) 0.000(2) 0.001(2) -0.001(2)
C12 0.029(3) 0.032(3) 0.050(3) 0.003(2) 0.000(2) -0.001(2)
C13 0.026(2) 0.025(2) 0.044(3) 0.004(2) 0.003(2) 0.0032(18)
C14 0.029(2) 0.031(3) 0.038(3) 0.000(2) 0.002(2) 0.001(2)
C15 0.029(2) 0.031(3) 0.048(3) 0.001(2) 0.002(2) -0.002(2)
C16 0.039(3) 0.020(2) 0.039(3) 0.001(2) 0.000(2) 0.0036(19)
C17 0.031(2) 0.026(2) 0.034(3) 0.003(2) -0.004(2) -0.0014(19)
C18 0.028(2) 0.025(2) 0.044(3) 0.003(2) 0.002(2) 0.0024(19)
C19 0.036(3) 0.029(3) 0.039(3) -0.001(2) -0.003(2) 0.003(2)
C20 0.025(2) 0.029(3) 0.042(3) -0.004(2) 0.001(2) -0.0046(19)
C21 0.033(3) 0.026(2) 0.037(3) -0.001(2) 0.000(2) 0.003(2)
C22 0.028(2) 0.028(3) 0.048(3) 0.000(2) 0.005(2) -0.0002(19)
C23 0.029(2) 0.027(2) 0.035(3) 0.004(2) 0.005(2) 0.0015(19)
C24 0.024(2) 0.030(3) 0.038(3) -0.002(2) 0.002(2) 0.0041(19)
C25 0.032(3) 0.030(3) 0.055(3) -0.003(2) -0.003(2) -0.007(2)
C26 0.041(3) 0.032(3) 0.041(3) -0.003(2) 0.000(2) 0.001(2)
C27 0.031(3) 0.024(2) 0.044(3) -0.001(2) 0.001(2) 0.0046(19)
C28 0.031(2) 0.029(2) 0.037(3) -0.005(2) 0.001(2) -0.005(2)
C29 0.023(2) 0.027(2) 0.048(3) 0.003(2) -0.001(2) -0.0012(19)
C30 0.028(2) 0.029(2) 0.038(3) -0.001(2) 0.001(2) -0.0002(19)
C31 0.030(2) 0.027(2) 0.037(3) -0.008(2) 0.003(2) -0.0060(19)
C32 0.031(3) 0.032(3) 0.041(3) -0.001(2) -0.001(2) 0.000(2)
C33 0.030(3) 0.027(2) 0.048(3) -0.003(2) 0.002(2) 0.002(2)
C34 0.061(3) 0.024(3) 0.038(3) 0.003(2) -0.004(2) -0.004(2)
C35 0.055(3) 0.031(3) 0.037(3) -0.002(2) -0.006(2) 0.010(2)
C36 0.042(3) 0.037(3) 0.047(3) -0.001(2) -0.002(2) 0.010(2)
C37 0.039(3) 0.039(3) 0.040(3) 0.003(2) 0.001(2) 0.005(2)
C38 0.026(3) 0.035(3) 0.055(3) -0.001(2) 0.002(2) -0.005(2)
C39 0.030(3) 0.037(3) 0.050(3) -0.004(2) -0.008(2) -0.001(2)
C40 0.038(3) 0.028(2) 0.043(3) -0.003(2) -0.002(2) -0.002(2)
B1 0.030(3) 0.033(3) 0.037(3) 0.001(2) 0.001(2) 0.002(2)

loop_
_atom_type_symbol
_atom_type_description
_atom_type_scat_dispersion_real
_atom_type_scat_dispersion_imag
_atom_type_scat_source
C C 0.0181 0.0091 'International Tables Vol C Tables 4.2.6.8 and 6.1.1.4'
H H 0.0000 0.0000 'International Tables Vol C Tables 4.2.6.8 and 6.1.1.4'
N N 0.0311 0.0180 'International Tables Vol C Tables 4.2.6.8 and 6.1.1.4'
B B 0.0090 0.0039 'International Tables Vol C Tables 4.2.6.8 and 6.1.1.4'
O O 0.0492 0.0322 'International Tables Vol C Tables 4.2.6.8 and 6.1.1.4'

loop_
_geom_angle_atom_site_label_1
_geom_angle_atom_site_label_2
_geom_angle_atom_site_label_3
_geom_angle
C6 O1 C25 117.2(3)
C22 N1 C24 112.2(4)
C22 N1 B1 122.9(4)
C24 N1 B1 124.9(4)
C37 O2 B1 116.6(3)
C29 N2 C9 112.2(4)
C29 N2 B1 123.5(4)
C9 N2 B1 124.0(4)
C31 N3 C8 111.9(4)
C31 N3 B1 124.1(4)
C8 N3 B1 123.9(4)
O1 C6 C12 125.1(4)
O1 C6 C16 115.8(4)
C12 C6 C16 119.1(4)
C9 C7 C8 119.0(4)
C9 C7 C21 119.2(4)
C8 C7 C21 121.5(4)
N3 C8 C7 117.7(4)
N3 C8 C27 105.1(4)
C7 C8 C27 135.9(4)
N2 C9 C7 119.8(4)
N2 C9 C11 104.9(4)
C7 C9 C11 133.9(4)
C12 C10 C17 121.6(4)
C12 C10 H1 119.2
C17 C10 H1 119.2
C28 C11 C9 109.1(4)
C28 C11 H2 125.4
C9 C11 H2 125.4
C10 C12 C6 120.1(4)
C10 C12 H3 119.9
C6 C12 H3 119.9
C31 C13 C22 118.2(4)
C31 C13 C17 123.0(4)
C22 C13 C17 118.7(4)
C16 C14 C17 121.2(4)
C16 C14 H4 119.4
C17 C14 H4 119.4
C26 C15 C33 121.6(4)
C26 C15 H5 119.2
C33 C15 H5 119.2
C14 C16 C6 120.4(4)
C14 C16 H6 119.8
C6 C16 H6 119.8
C10 C17 C14 117.5(4)
C10 C17 C13 122.9(4)
C14 C17 C13 119.6(4)
C23 C18 C24 108.0(4)
C23 C18 H7 126.0
C24 C18 H7 126.0
C36 C19 C21 120.4(4)
C36 C19 H8 119.8
C21 C19 H8 119.8
C27 C20 C31 108.0(4)
C27 C20 H9 126.0
C31 C20 H9 126.0
C40 C21 C19 118.7(4)
C40 C21 C7 119.4(4)
C19 C21 C7 122.0(4)
N1 C22 C13 119.6(4)
N1 C22 C23 106.0(4)
C13 C22 C23 133.4(4)
C18 C23 C22 108.3(4)
C18 C23 H10 125.9
C22 C23 H10 125.9
N1 C24 C30 118.1(4)
N1 C24 C18 105.3(4)
C30 C24 C18 136.1(4)
O1 C25 H11 109.5
O1 C25 H12 109.5
H11 C25 H12 109.5
O1 C25 H13 109.5
H11 C25 H13 109.5
H12 C25 H13 109.5
C15 C26 C39 120.2(5)
C15 C26 H14 119.9
C39 C26 H14 119.9
C20 C27 C8 109.1(4)
C20 C27 H15 125.4
C8 C27 H15 125.4
C11 C28 C29 108.0(4)
C11 C28 H16 126.0
C29 C28 H16 126.0
N2 C29 C30 119.7(4)
N2 C29 C28 105.5(4)
C30 C29 C28 133.3(4)
C24 C30 C29 118.1(4)
C24 C30 C33 122.2(4)
C29 C30 C33 119.7(4)
N3 C31 C13 117.8(4)
N3 C31 C20 105.5(4)
C13 C31 C20 136.2(4)
C38 C32 C33 122.3(5)
C38 C32 H17 118.8
C33 C32 H17 118.8
C15 C33 C32 116.9(4)
C15 C33 C30 124.1(4)
C32 C33 C30 118.8(4)
C35 C34 C40 120.0(5)
C35 C34 H18 120.0
C40 C34 H18 120.0
C34 C35 C36 120.2(5)
C34 C35 H19 119.9
C36 C35 H19 119.9
C19 C36 C35 120.3(5)
C19 C36 H20 119.8
C35 C36 H20 119.8
O2 C37 H21 109.5
O2 C37 H22 109.5
H21 C37 H22 109.5
O2 C37 H23 109.5
H21 C37 H23 109.5
H22 C37 H23 109.5
C39 C38 C32 119.2(4)
C39 C38 H24 120.4
C32 C38 H24 120.4
C38 C39 C26 119.8(4)
C38 C39 H25 120.1
C26 C39 H25 120.1
C21 C40 C34 120.5(4)
C21 C40 H26 119.7
C34 C40 H26 119.7
O2 B1 N1 110.1(4)
O2 B1 N2 116.0(4)
N1 B1 N2 105.1(4)
O2 B1 N3 115.1(4)
N1 B1 N3 104.3(4)
N2 B1 N3 105.0(4)

loop_
_geom_bond_atom_site_label_1
_geom_bond_atom_site_label_2
_geom_bond_distance
O1 C6 1.371(5)
O1 C25 1.423(5)
N1 C22 1.360(5)
N1 C24 1.375(5)
N1 B1 1.490(6)
O2 C37 1.426(5)
O2 B1 1.445(6)
N2 C29 1.370(5)
N2 C9 1.371(5)
N2 B1 1.497(6)
N3 C31 1.370(5)
N3 C8 1.381(5)
N3 B1 1.498(6)
C6 C12 1.386(6)
C6 C16 1.386(6)
C7 C9 1.413(6)
C7 C8 1.425(6)
C7 C21 1.495(6)
C8 C27 1.429(6)
C9 C11 1.435(6)
C10 C12 1.385(6)
C10 C17 1.389(6)
C10 H1 0.9500
C11 C28 1.359(6)
C11 H2 0.9500
C12 H3 0.9500
C13 C31 1.424(6)
C13 C22 1.427(6)
C13 C17 1.489(6)
C14 C16 1.384(6)
C14 C17 1.398(6)
C14 H4 0.9500
C15 C26 1.383(6)
C15 C33 1.388(6)
C15 H5 0.9500
C16 H6 0.9500
C18 C23 1.374(6)
C18 C24 1.444(6)
C18 H7 0.9500
C19 C36 1.379(6)
C19 C21 1.401(6)
C19 H8 0.9500
C20 C27 1.364(6)
C20 C31 1.442(6)
C20 H9 0.9500
C21 C40 1.389(6)
C22 C23 1.436(6)
C23 H10 0.9500
C24 C30 1.423(6)
C25 H11 0.9800
C25 H12 0.9800
C25 H13 0.9800
C26 C39 1.389(6)
C26 H14 0.9500
C27 H15 0.9500
C28 C29 1.438(6)
C28 H16 0.9500
C29 C30 1.423(6)
C30 C33 1.483(6)
C32 C38 1.385(6)
C32 C33 1.402(6)
C32 H17 0.9500
C34 C35 1.371(7)
C34 C40 1.396(6)
C34 H18 0.9500
C35 C36 1.386(7)
C35 H19 0.9500
C36 H20 0.9500
C37 H21 0.9800
C37 H22 0.9800
C37 H23 0.9800
C38 C39 1.380(7)
C38 H24 0.9500
C39 H25 0.9500
C40 H26 0.9500

loop_
_geom_torsion_atom_site_label_1
_geom_torsion_atom_site_label_2
_geom_torsion_atom_site_label_3
_geom_torsion_atom_site_label_4
_geom_torsion
C25 O1 C6 C12 0.0(6)
C25 O1 C6 C16 -179.0(4)
C31 N3 C8 C7 -163.2(4)
B1 N3 C8 C7 21.6(7)
C31 N3 C8 C27 6.0(5)
B1 N3 C8 C27 -169.2(4)
C9 C7 C8 N3 4.8(7)
C21 C7 C8 N3 179.2(4)
C9 C7 C8 C27 -160.1(5)
C21 C7 C8 C27 14.3(8)
C29 N2 C9 C7 163.1(4)
B1 N2 C9 C7 -10.6(7)
C29 N2 C9 C11 -5.1(5)
B1 N2 C9 C11 -178.8(4)
C8 C7 C9 N2 -10.1(7)
C21 C7 C9 N2 175.4(4)
C8 C7 C9 C11 154.0(5)
C21 C7 C9 C11 -20.5(8)
N2 C9 C11 C28 2.8(5)
C7 C9 C11 C28 -163.0(5)
C17 C10 C12 C6 0.5(7)
O1 C6 C12 C10 179.5(4)
C16 C6 C12 C10 -1.5(7)
C17 C14 C16 C6 1.6(7)
O1 C6 C16 C14 179.6(4)
C12 C6 C16 C14 0.5(7)
C12 C10 C17 C14 1.5(7)
C12 C10 C17 C13 -179.6(4)
C16 C14 C17 C10 -2.5(7)
C16 C14 C17 C13 178.5(4)
C31 C13 C17 C10 43.8(7)
C22 C13 C17 C10 -132.6(5)
C31 C13 C17 C14 -137.3(5)
C22 C13 C17 C14 46.2(6)
C36 C19 C21 C40 0.9(7)
C36 C19 C21 C7 -178.4(4)
C9 C7 C21 C40 -47.2(6)
C8 C7 C21 C40 138.4(5)
C9 C7 C21 C19 132.0(5)
C8 C7 C21 C19 -42.3(7)
C24 N1 C22 C13 -164.9(4)
B1 N1 C22 C13 16.7(6)
C24 N1 C22 C23 4.8(5)
B1 N1 C22 C23 -173.6(4)
C31 C13 C22 N1 10.1(6)
C17 C13 C22 N1 -173.3(4)
C31 C13 C22 C23 -156.2(5)
C17 C13 C22 C23 20.4(8)
C24 C18 C23 C22 -1.7(5)
N1 C22 C23 C18 -1.7(5)
C13 C22 C23 C18 165.9(5)
C22 N1 C24 C30 167.1(4)
B1 N1 C24 C30 -14.6(6)
C22 N1 C24 C18 -5.8(5)
B1 N1 C24 C18 172.6(4)
C23 C18 C24 N1 4.5(5)
C23 C18 C24 C30 -166.5(5)
C33 C15 C26 C39 1.1(7)
C31 C20 C27 C8 0.7(5)
N3 C8 C27 C20 -4.0(5)
C7 C8 C27 C20 162.2(5)
C9 C11 C28 C29 0.4(5)
C9 N2 C29 C30 -162.3(4)
B1 N2 C29 C30 11.4(7)
C9 N2 C29 C28 5.4(5)
B1 N2 C29 C28 179.1(4)
C11 C28 C29 N2 -3.4(5)
C11 C28 C29 C30 161.8(5)
N1 C24 C30 C29 -11.9(6)
C18 C24 C30 C29 158.2(5)
N1 C24 C30 C33 169.0(4)
C18 C24 C30 C33 -20.9(8)
N2 C29 C30 C24 13.4(7)
C28 C29 C30 C24 -150.2(5)
N2 C29 C30 C33 -167.5(4)
C28 C29 C30 C33 28.9(8)
C8 N3 C31 C13 167.4(4)
B1 N3 C31 C13 -17.4(6)
C8 N3 C31 C20 -5.6(5)
B1 N3 C31 C20 169.6(4)
C22 C13 C31 N3 -9.7(6)
C17 C13 C31 N3 173.9(4)
C22 C13 C31 C20 160.5(5)
C17 C13 C31 C20 -15.9(8)
C27 C20 C31 N3 2.8(5)
C27 C20 C31 C13 -168.2(5)
C26 C15 C33 C32 1.4(7)
C26 C15 C33 C30 -173.9(4)
C38 C32 C33 C15 -2.7(7)
C38 C32 C33 C30 172.8(4)
C24 C30 C33 C15 37.8(7)
C29 C30 C33 C15 -141.3(5)
C24 C30 C33 C32 -137.4(5)
C29 C30 C33 C32 43.6(6)
C40 C34 C35 C36 -0.4(7)
C21 C19 C36 C35 -1.5(7)
C34 C35 C36 C19 1.2(7)
C33 C32 C38 C39 1.5(7)
C32 C38 C39 C26 1.1(7)
C15 C26 C39 C38 -2.4(7)
C19 C21 C40 C34 0.0(7)
C7 C21 C40 C34 179.2(4)
C35 C34 C40 C21 -0.2(7)
C37 O2 B1 N1 175.5(3)
C37 O2 B1 N2 56.2(5)
C37 O2 B1 N3 -66.9(5)
C22 N1 B1 O2 86.7(5)
C24 N1 B1 O2 -91.5(5)
C22 N1 B1 N2 -147.6(4)
C24 N1 B1 N2 34.2(6)
C22 N1 B1 N3 -37.4(5)
C24 N1 B1 N3 144.4(4)
C29 N2 B1 O2 89.7(5)
C9 N2 B1 O2 -97.3(5)
C29 N2 B1 N1 -32.2(6)
C9 N2 B1 N1 140.7(4)
C29 N2 B1 N3 -141.9(4)
C9 N2 B1 N3 31.0(6)
C31 N3 B1 O2 -82.6(5)
C8 N3 B1 O2 92.0(5)
C31 N3 B1 N1 38.2(6)
C8 N3 B1 N1 -147.2(4)
C31 N3 B1 N2 148.5(4)
C8 N3 B1 N2 -36.9(6)
